data_4123885
loop_
_publ_author_name
'Talavera, Garazi'
'Pe\~na, Javier'
'Alcarazo, Manuel'

_publ_section_title
;
 Dihalo(imidazolium)sulfuranes: A Versatile Platform for the Synthesis of
 New Electrophilic Group-Transfer Reagents.
;
_journal_issue 27
_journal_name_full 'Journal of the American Chemical Society'
_journal_page_first 8704
_journal_page_last 8707
_journal_paper_doi 10.1021/jacs.5b05287
_journal_volume 137
_journal_year 2015
_chemical_compound_source dichloromethane
_chemical_formula_moiety 'C12 H20 N3 S, Br'
_chemical_formula_sum 'C12 H20 Br N3 S'
_chemical_formula_weight 318.28
_space_group_crystal_system orthorhombic
_space_group_IT_number 62
_space_group_name_Hall '-P 2ac 2n'
_space_group_name_H-M_alt 'P n m a'
_symmetry_cell_setting orthorhombic
_symmetry_Int_Tables_number 62
_symmetry_space_group_name_Hall '-P 2ac 2n'
_symmetry_space_group_name_H-M 'P n m a'
_audit_block_code TAH-TA-335-01
_audit_creation_date 2014-10-06
_audit_creation_method
;
Olex2 1.2
(compiled 2014.09.19 svn.r3010 for OlexSys, GUI svn.r4874)
;
_cell_angle_alpha 90
_cell_angle_beta 90
_cell_angle_gamma 90
_cell_formula_units_Z 4
_cell_length_a 12.3841(9)
_cell_length_b 10.5701(12)
_cell_length_c 11.6763(13)
_cell_volume 1528.4(3)
_refine_ls_R_factor_all 0.0389
_refine_ls_R_factor_gt 0.0311
_refine_ls_wR_factor_gt 0.0754
_refine_ls_wR_factor_ref 0.0794
_cod_data_source_file ja5b05287_si_002.cif
_cod_data_source_block 9010sadabs
_cod_depositor_comments
;
The following automatic conversions were performed:

'_symmetry_cell_setting' value 'ORTHORHOMBIC' changed to
'orthorhombic' according to
/usr/data/users/saulius/crontab/automatic-downloads/rss-feeds/ACS/lib/dictionaries/cif_core.dic
dictionary named 'cif_core.dic' version 2.4.2 from 2011-04-26.

Automatic conversion script
Id: cif_fix_values 3271 2015-04-21 07:52:19Z andrius 

 Adding full bibliography for 4123885--4123889.cif.
;
_cod_original_sg_symbol_Hall '-p 2ac 2n'
_cod_original_sg_symbol_H-M Pnma
_cod_database_code 4123885
_shelx_space_group_comment
;
The symmetry employed for this shelxl refinement is uniquely defined
by the following loop, which should always be used as a source of
symmetry information in preference to the above space-group names.
They are only intended as comments.
;

loop_
_space_group_symop_operation_xyz
'x, y, z'
'-x+1/2, -y, z+1/2'
'x+1/2, -y+1/2, -z+1/2'
'-x, y+1/2, -z'
'-x, -y, -z'
'x-1/2, y, -z-1/2'
'-x-1/2, y-1/2, z-1/2'
'x, -y-1/2, z'

loop_
_atom_site_label
_atom_site_type_symbol
_atom_site_fract_x
_atom_site_fract_y
_atom_site_fract_z
_atom_site_U_iso_or_equiv
_atom_site_adp_type
_atom_site_occupancy
_atom_site_site_symmetry_order
_atom_site_calc_flag
_atom_site_refinement_flags_posn
_atom_site_refinement_flags_adp
_atom_site_refinement_flags_occupancy
Br1 Br 0.89491(2) 0.2500 0.55573(2) 0.03672(8) Uani 1 2 d S T P
S1 S 0.63993(4) 0.2500 0.99274(4) 0.02593(10) Uani 1 2 d S T P
N1 N 0.62760(8) 0.35378(10) 0.77710(8) 0.01753(17) Uani 1 1 d . . .
N2 N 0.87149(15) 0.2500 1.01363(18) 0.0334(4) Uani 1 2 d S T P
C1 C 0.63197(13) 0.2500 0.84360(14) 0.0181(3) Uani 1 2 d S T P
C2 C 0.61965(9) 0.31501(11) 0.66413(10) 0.0179(2) Uani 1 1 d . . .
C3 C 0.62052(11) 0.39941(13) 0.56226(11) 0.0258(2) Uani 1 1 d . . .
H3A H 0.6953 0.4199 0.5419 0.039 Uiso 1 1 calc GR . .
H3B H 0.5812 0.4775 0.5799 0.039 Uiso 1 1 calc GR . .
H3C H 0.5856 0.3564 0.4978 0.039 Uiso 1 1 calc GR . .
C4 C 0.62780(10) 0.48566(12) 0.82194(11) 0.0234(2) Uani 1 1 d . . .
H4 H 0.6303 0.4792 0.9073 0.028 Uiso 1 1 calc R . .
C5 C 0.72982(12) 0.55426(14) 0.78546(13) 0.0318(3) Uani 1 1 d . . .
H5A H 0.7930 0.5031 0.8057 0.048 Uiso 1 1 calc GR . .
H5B H 0.7339 0.6361 0.8247 0.048 Uiso 1 1 calc GR . .
H5C H 0.7284 0.5679 0.7025 0.048 Uiso 1 1 calc GR . .
C6 C 0.52298(13) 0.55360(17) 0.79200(17) 0.0440(4) Uani 1 1 d . . .
H6A H 0.5213 0.5714 0.7096 0.066 Uiso 1 1 calc GR . .
H6B H 0.5188 0.6333 0.8347 0.066 Uiso 1 1 calc GR . .
H6C H 0.4614 0.4998 0.8124 0.066 Uiso 1 1 calc GR . .
C7 C 0.77981(16) 0.2500 0.99983(15) 0.0241(3) Uani 1 2 d S T P

loop_
_atom_site_aniso_label
_atom_site_aniso_U_11
_atom_site_aniso_U_22
_atom_site_aniso_U_33
_atom_site_aniso_U_23
_atom_site_aniso_U_13
_atom_site_aniso_U_12
Br1 0.01875(10) 0.06206(17) 0.02936(11) 0.000 -0.00407(7) 0.000
S1 0.02035(19) 0.0424(3) 0.01498(18) 0.000 0.00170(14) 0.000
N1 0.0159(4) 0.0188(4) 0.0179(4) -0.0019(3) 0.0005(3) 0.0012(3)
N2 0.0274(8) 0.0365(9) 0.0364(9) 0.000 -0.0044(7) 0.000
C1 0.0163(6) 0.0223(7) 0.0157(6) 0.000 0.0006(5) 0.000
C2 0.0171(4) 0.0200(5) 0.0165(5) 0.0002(4) -0.0005(3) 0.0005(4)
C3 0.0303(6) 0.0258(6) 0.0214(5) 0.0062(5) -0.0017(4) 0.0028(5)
C4 0.0235(5) 0.0201(5) 0.0267(6) -0.0070(4) -0.0012(4) 0.0025(4)
C5 0.0358(7) 0.0254(6) 0.0342(7) -0.0029(5) -0.0028(6) -0.0086(5)
C6 0.0347(7) 0.0353(8) 0.0620(11) -0.0206(8) -0.0119(7) 0.0177(6)
C7 0.0266(8) 0.0258(8) 0.0199(7) 0.000 -0.0025(6) 0.000

loop_
_atom_type_symbol
_atom_type_description
_atom_type_scat_dispersion_real
_atom_type_scat_dispersion_imag
_atom_type_scat_source
C C 0.0033 0.0016 'International Tables Vol C Tables 4.2.6.8 and 6.1.1.4'
H H 0.0000 0.0000 'International Tables Vol C Tables 4.2.6.8 and 6.1.1.4'
N N 0.0061 0.0033 'International Tables Vol C Tables 4.2.6.8 and 6.1.1.4'
S S 0.1246 0.1234 'International Tables Vol C Tables 4.2.6.8 and 6.1.1.4'
Br Br -0.2901 2.4595 'International Tables Vol C Tables 4.2.6.8 and 6.1.1.4'
